data_7107987
loop_
_publ_author_name
'Xi-Sen Wang'
'Matthew Chrzanowski'
'Chungsik Kim'
'Wen-Yang Gao'
'Lukasz Wojtas'
'Yu-Sheng Chen'
'X. Peter Zhang'
'Shengqian Ma'

_publ_section_title
;
 Quest for highly porous metal-metalloporphyrin framework based upon a
 custom-designed octatopic porphyrin ligand
;
_journal_name_full Chem.Commun.
_journal_page_first 7173
_journal_paper_doi 10.1039/c2cc33118g
_journal_volume 48
_journal_year 2012
_chemical_formula_sum 'C156 H60 Co15 N12 O56'
_chemical_formula_weight 3882.11
_chemical_name_systematic
;
?
;
_space_group_IT_number 127
_symmetry_cell_setting tetragonal
_symmetry_space_group_name_Hall '-P 4 2ab'
_symmetry_space_group_name_H-M 'P 4/m b m'
_atom_sites_solution_hydrogens geom
_atom_sites_solution_primary direct
_atom_sites_solution_secondary difmap
_audit_creation_method SHELXL-97
_cell_angle_alpha 90.00
_cell_angle_beta 90.00
_cell_angle_gamma 90.00
_cell_formula_units_Z 2
_cell_length_a 30.163(4)
_cell_length_b 30.163(4)
_cell_length_c 15.4840(19)
_cell_measurement_temperature 100(2)
_cell_volume 14087(3)
_computing_cell_refinement 'APEX2 (Bruker, 2010); SAINT (Bruker, 2009)'
_computing_data_collection 'APEX2 (Bruker, 2010)'
_computing_data_reduction 'SAINT (Bruker, 2009);XPREP(Sheldrick,2008)'
_computing_publication_material 'APEX2 (Bruker, 2010)'
_computing_structure_refinement 'SHELXL-97 (Sheldrick, 2008)'
_computing_structure_solution 'SHELXS-97 (Sheldrick, 2008)'
_diffrn_ambient_temperature 100(2)
_diffrn_measured_fraction_theta_full 0.994
_diffrn_measured_fraction_theta_max 0.994
_diffrn_measurement_device_type 'BRUKER SMART APEXII CCD'
_diffrn_measurement_method 'phi scans'
_diffrn_radiation_source synchrotron
_diffrn_radiation_type synchrotron
_diffrn_radiation_wavelength 0.40663
_diffrn_reflns_av_R_equivalents 0.0906
_diffrn_reflns_av_sigmaI/netI 0.0326
_diffrn_reflns_limit_h_max 25
_diffrn_reflns_limit_h_min -26
_diffrn_reflns_limit_k_max 26
_diffrn_reflns_limit_k_min -26
_diffrn_reflns_limit_l_max 12
_diffrn_reflns_limit_l_min -13
_diffrn_reflns_number 55336
_diffrn_reflns_theta_full 10.09
_diffrn_reflns_theta_max 10.09
_diffrn_reflns_theta_min 0.86
_exptl_absorpt_coefficient_mu 0.175
_exptl_absorpt_correction_T_max 0.9965
_exptl_absorpt_correction_T_min 0.9913
_exptl_absorpt_correction_type multi-scan
_exptl_absorpt_process_details 'SADABS; (Sheldrick, 2003)'
_exptl_crystal_colour red
_exptl_crystal_density_diffrn 0.915
_exptl_crystal_density_method 'not measured'
_exptl_crystal_description block
_exptl_crystal_F_000 3866
_exptl_crystal_size_max 0.05
_exptl_crystal_size_mid 0.05
_exptl_crystal_size_min 0.02
_platon_squeeze_details
;
;
_refine_diff_density_max 0.767
_refine_diff_density_min -0.469
_refine_diff_density_rms 0.079
_refine_ls_extinction_method none
_refine_ls_goodness_of_fit_ref 1.097
_refine_ls_hydrogen_treatment constr
_refine_ls_matrix_type full
_refine_ls_number_parameters 295
_refine_ls_number_reflns 2586
_refine_ls_number_restraints 265
_refine_ls_restrained_S_all 1.126
_refine_ls_R_factor_all 0.1116
_refine_ls_R_factor_gt 0.0883
_refine_ls_shift/su_max 0.000
_refine_ls_shift/su_mean 0.000
_refine_ls_structure_factor_coef Fsqd
_refine_ls_weighting_details 'calc w=1/[\s^2^(Fo^2^)+(0.2000P)^2^+10.0000P] where P=(Fo^2^+2Fc^2^)/3'
_refine_ls_weighting_scheme calc
_refine_ls_wR_factor_gt 0.2566
_refine_ls_wR_factor_ref 0.2791
_reflns_number_gt 1971
_reflns_number_total 2586
_reflns_threshold_expression >2sigma(I)
_cod_data_source_file c2cc33118g.txt
_cod_data_source_block 275
_cod_original_cell_volume 14088(3)
_cod_original_sg_symbol_H-M P4/mbm
_cod_database_code 7107987

loop_
_symmetry_equiv_pos_as_xyz
'x, y, z'
'-x, -y, z'
'-y, x, z'
'y, -x, z'
'-x+1/2, y+1/2, -z'
'x+1/2, -y+1/2, -z'
'y+1/2, x+1/2, -z'
'-y+1/2, -x+1/2, -z'
'-x, -y, -z'
'x, y, -z'
'y, -x, -z'
'-y, x, -z'
'x-1/2, -y-1/2, z'
'-x-1/2, y-1/2, z'
'-y-1/2, -x-1/2, z'
'y-1/2, x-1/2, z'

loop_
_atom_site_label
_atom_site_type_symbol
_atom_site_fract_x
_atom_site_fract_y
_atom_site_fract_z
_atom_site_U_iso_or_equiv
_atom_site_adp_type
_atom_site_occupancy
_atom_site_symmetry_multiplicity
_atom_site_calc_flag
_atom_site_refinement_flags
Co1 Co 0.5000 1.0000 0.0000 0.118(2) Uani 1 8 d S
Co2 Co 0.24720(8) 1.01704(8) 0.37749(19) 0.1611(13) Uani 1 1 d .
Co3 Co 0.16133(8) 1.01030(7) 0.5000 0.0816(11) Uani 1 2 d S
Co4 Co 0.25943(7) 0.75943(7) 0.0000 0.0575(11) Uani 1 4 d S
C1 C 0.4020(4) 1.0980(4) 0.0433(6) 0.146(6) Uani 1 2 d SDU
H1A H 0.3840 1.1160 0.0795 0.175 Uiso 1 2 calc SR
C2 C 0.4339(4) 1.0661(4) 0.0714(15) 0.140(5) Uani 1 2 d SDU
C3 C 0.4427(4) 1.0573(4) 0.1571(13) 0.135(5) Uani 1 2 d SDU
C4 C 0.4742(4) 1.0258(4) 0.1833(14) 0.126(5) Uani 1 2 d SDU
C5 C 0.4840(2) 1.0160(2) 0.2737(15) 0.166(9) Uani 1 2 d SDU
H5A H 0.4707 1.0293 0.3229 0.199 Uiso 1 2 calc SR
C6 C 0.4179(5) 1.0821(5) 0.2229(15) 0.150(6) Uani 1 2 d SDU
C7 C 0.3807(4) 1.0641(4) 0.2591(10) 0.155(4) Uani 1 1 d DU
H7A H 0.3695 1.0367 0.2378 0.186 Uiso 1 1 calc R
C8 C 0.3596(4) 1.0845(4) 0.3242(9) 0.164(4) Uani 1 1 d DU
C9 C 0.3776(5) 1.1224(5) 0.3581(15) 0.168(6) Uani 1 2 d SDU
H9A H 0.3637 1.1363 0.4058 0.201 Uiso 1 2 calc SR
C10 C 0.3165(4) 1.0659(6) 0.3598(9) 0.176(4) Uani 1 1 d DU
C11 C 0.1901(5) 0.9458(4) 0.3540(10) 0.138(3) Uani 1 1 d DU
C12 C 0.1716(4) 0.9025(3) 0.3204(6) 0.077(3) Uani 1 1 d DU
C13 C 0.1335(3) 0.8858(3) 0.3505(7) 0.080(3) Uani 1 1 d DU
H13A H 0.1176 0.9009 0.3945 0.096 Uiso 1 1 calc R
C14 C 0.1173(4) 0.8462(4) 0.3170(7) 0.084(3) Uani 1 1 d DU
C15 C 0.1408(3) 0.8236(4) 0.2548(6) 0.080(3) Uani 1 1 d DU
H15A H 0.1303 0.7959 0.2340 0.096 Uiso 1 1 calc R
C16 C 0.1789(3) 0.8411(4) 0.2235(6) 0.075(3) Uani 1 1 d DU
C17 C 0.1945(3) 0.8804(3) 0.2567(6) 0.074(3) Uani 1 1 d DU
H17A H 0.2215 0.8925 0.2354 0.089 Uiso 1 1 calc R
C18 C 0.0764(4) 0.8269(4) 0.3546(8) 0.097(3) Uani 1 1 d DU
C19 C 0.2030(3) 0.8171(3) 0.1570(6) 0.066(3) Uani 1 1 d DU
C20 C 0.2362(3) 0.7888(3) 0.1816(6) 0.073(3) Uani 1 1 d DU
C21 C 0.2470(3) 0.7795(3) 0.2688(7) 0.091(4) Uani 1 1 d DU
H21A H 0.2343 0.7930 0.3183 0.109 Uiso 1 1 calc R
C22 C 0.1932(3) 0.8250(3) 0.0723(6) 0.064(3) Uani 1 1 d DU
C23 C 0.1613(4) 0.8564(4) 0.0443(5) 0.091(4) Uani 1 1 d D
H23A H 0.1431 0.8742 0.0804 0.109 Uiso 1 1 calc R
O2 O 0.3023(4) 1.0279(4) 0.3329(8) 0.181(4) Uani 1 1 d DU
O3 O 0.2927(5) 1.0824(5) 0.4117(10) 0.251(6) Uani 1 1 d DU
O4 O 0.2294(5) 1.0207(5) 0.5000 0.161(5) Uani 1 2 d SU
O5 O 0.2259(3) 0.9614(3) 0.3357(6) 0.134(3) Uani 1 1 d U
O6 O 0.0893(3) 1.0015(3) 0.5000 0.104(3) Uani 1 2 d S
O7 O 0.1624(3) 0.9650(3) 0.4045(6) 0.149(3) Uani 1 1 d U
O8 O 0.0583(4) 0.8485(3) 0.4102(7) 0.171(5) Uani 1 1 d .
O9 O 0.0635(3) 0.7905(4) 0.3288(7) 0.145(4) Uani 1 1 d .
N1 N 0.5000 1.0000 0.1231(18) 0.128(8) Uani 1 4 d S
N2 N 0.4552(4) 1.0448(4) 0.0000 0.122(8) Uani 1 4 d S
N3 N 0.2610(3) 0.7610(3) 0.1259(7) 0.065(3) Uani 1 2 d S
N4 N 0.2125(3) 0.8064(3) 0.0000 0.060(3) Uani 1 2 d S

loop_
_atom_site_aniso_label
_atom_site_aniso_U_11
_atom_site_aniso_U_22
_atom_site_aniso_U_33
_atom_site_aniso_U_23
_atom_site_aniso_U_13
_atom_site_aniso_U_12
Co1 0.090(3) 0.090(3) 0.173(6) 0.000 0.000 0.015(3)
Co2 0.140(2) 0.126(2) 0.216(3) 0.0007(17) 0.0432(18) -0.0236(15)
Co3 0.108(2) 0.0583(16) 0.0782(17) 0.000 0.000 -0.0008(12)
Co4 0.0662(14) 0.0662(14) 0.0401(18) 0.000 0.000 0.0309(15)
C1 0.119(7) 0.119(7) 0.198(15) 0.006(7) -0.006(7) 0.047(9)
C2 0.115(6) 0.115(6) 0.190(13) 0.005(7) -0.005(7) 0.041(8)
C3 0.112(6) 0.112(6) 0.183(13) 0.001(7) -0.001(7) 0.026(8)
C4 0.104(7) 0.104(7) 0.170(14) -0.006(8) 0.006(8) 0.029(9)
C5 0.167(9) 0.167(9) 0.164(12) 0.006(6) -0.006(6) 0.012(9)
C6 0.126(7) 0.126(7) 0.200(13) -0.028(7) 0.028(7) 0.002(10)
C7 0.125(8) 0.135(8) 0.204(11) -0.031(7) 0.028(7) -0.003(8)
C8 0.135(7) 0.148(7) 0.210(9) -0.033(6) 0.032(6) 0.005(7)
C9 0.146(7) 0.146(7) 0.210(13) -0.040(7) 0.040(7) 0.013(9)
C10 0.147(7) 0.170(7) 0.212(8) -0.022(6) 0.035(6) 0.006(6)
C11 0.145(6) 0.128(5) 0.139(5) -0.054(4) 0.007(5) 0.025(5)
C12 0.079(6) 0.088(6) 0.065(6) -0.011(5) 0.000(5) 0.045(5)
C13 0.084(6) 0.094(6) 0.064(6) -0.018(5) 0.015(5) 0.046(6)
C14 0.083(6) 0.097(6) 0.072(6) -0.022(5) 0.018(5) 0.040(5)
C15 0.085(6) 0.093(6) 0.064(6) -0.029(5) 0.005(5) 0.038(5)
C16 0.082(6) 0.093(6) 0.052(6) -0.018(5) 0.008(5) 0.043(6)
C17 0.080(6) 0.090(6) 0.053(6) -0.008(5) 0.011(5) 0.042(5)
C18 0.095(8) 0.105(8) 0.093(8) -0.022(7) 0.024(6) 0.032(7)
C19 0.083(6) 0.065(6) 0.050(5) -0.012(5) -0.005(5) 0.039(5)
C20 0.103(7) 0.074(7) 0.043(6) -0.018(5) -0.016(6) 0.048(6)
C21 0.102(7) 0.113(7) 0.057(6) -0.011(6) -0.003(5) 0.039(6)
C22 0.080(6) 0.066(6) 0.046(6) -0.019(5) 0.003(6) 0.033(6)
C23 0.107(9) 0.101(8) 0.065(7) -0.011(6) 0.008(6) 0.068(8)
O2 0.141(7) 0.162(8) 0.240(9) -0.008(7) 0.051(7) 0.020(7)
O3 0.190(11) 0.255(12) 0.309(13) -0.093(10) 0.073(10) -0.010(10)
O4 0.177(9) 0.180(9) 0.125(8) 0.000 0.000 0.043(8)
O5 0.147(6) 0.120(6) 0.135(5) -0.051(5) 0.011(5) 0.032(5)
O6 0.088(8) 0.106(8) 0.119(8) 0.000 0.000 0.002(7)
O7 0.150(6) 0.143(5) 0.154(5) -0.068(5) 0.011(5) 0.016(5)
O8 0.195(11) 0.106(7) 0.212(11) -0.026(7) 0.158(9) -0.017(7)
O9 0.083(6) 0.154(9) 0.198(10) -0.073(8) 0.073(6) -0.029(6)
N1 0.105(11) 0.105(11) 0.17(3) 0.000 0.000 -0.005(15)
N2 0.055(8) 0.055(8) 0.26(3) 0.000 0.000 0.009(11)
N3 0.076(5) 0.076(5) 0.044(7) -0.012(4) -0.012(4) 0.036(7)
N4 0.065(8) 0.046(7) 0.071(9) 0.000 0.000 0.030(6)

loop_
_atom_type_symbol
_atom_type_description
_atom_type_scat_dispersion_real
_atom_type_scat_dispersion_imag
_atom_type_scat_source
C C -0.0002 0.0005 'International Tables Vol C Tables 4.2.6.8 and 6.1.1.4'
H H 0.0000 0.0000 'International Tables Vol C Tables 4.2.6.8 and 6.1.1.4'
N N 0.0004 0.0009 'International Tables Vol C Tables 4.2.6.8 and 6.1.1.4'
O O 0.0015 0.0018 'International Tables Vol C Tables 4.2.6.8 and 6.1.1.4'
Co Co 0.2113 0.3449 'International Tables Vol C Tables 4.2.6.8 and 6.1.1.4'

loop_
_geom_angle_atom_site_label_1
_geom_angle_atom_site_label_2
_geom_angle_atom_site_label_3
_geom_angle
_geom_angle_site_symmetry_1
_geom_angle_site_symmetry_3
N1 Co1 N1 180.000(5) . 9_675
N1 Co1 N2 90.000(4) . 9_675
N1 Co1 N2 90.000(4) 9_675 9_675
N1 Co1 N2 90.000(4) . .
N1 Co1 N2 90.000(4) 9_675 .
N2 Co1 N2 180.000(3) 9_675 .
O2 Co2 O5 109.6(5) . .
O2 Co2 O9 104.7(5) . 3_665
O5 Co2 O9 107.7(5) . 3_665
O2 Co2 O4 126.8(6) . .
O5 Co2 O4 106.5(6) . .
O9 Co2 O4 99.9(5) 3_665 .
O7 Co3 O7 94.6(6) 10_556 .
O7 Co3 O8 89.0(5) 10_556 12_666
O7 Co3 O8 171.8(4) . 12_666
O7 Co3 O8 171.8(4) 10_556 3_665
O7 Co3 O8 89.0(5) . 3_665
O8 Co3 O8 86.6(7) 12_666 3_665
O7 Co3 O4 94.9(4) 10_556 .
O7 Co3 O4 94.9(4) . .
O8 Co3 O4 92.1(4) 12_666 .
O8 Co3 O4 92.1(4) 3_665 .
O7 Co3 O6 86.2(3) 10_556 .
O7 Co3 O6 86.2(3) . .
O8 Co3 O6 86.6(3) 12_666 .
O8 Co3 O6 86.6(3) 3_665 .
O4 Co3 O6 178.3(5) . .
N3 Co4 N3 176.1(7) 10 .
N3 Co4 N4 90.0(1) 10 .
N3 Co4 N4 90.0(1) . .
N3 Co4 N4 90.0(1) 10 7_455
N3 Co4 N4 90.0(1) . 7_455
N4 Co4 N4 180.0(6) . 7_455
C1 C1 C2 107.7(10) 10 .
C1 C1 H1A 126.1 10 .
C2 C1 H1A 126.1 . .
C3 C2 C1 123.5(18) . .
C3 C2 N2 124.7(16) . .
C1 C2 N2 111.8(18) . .
C2 C3 C4 122.6(19) . .
C2 C3 C6 118.1(19) . .
C4 C3 C6 119(2) . .
C3 C4 N1 123.0(19) . .
C3 C4 C5 123.5(17) . .
N1 C4 C5 113.5(16) . .
C5 C5 C4 106.7(8) 2_675 .
C5 C5 H5A 126.6 2_675 .
C4 C5 H5A 126.6 . .
C7 C6 C7 118.9(18) 15_775 .
C7 C6 C3 120.0(9) 15_775 .
C7 C6 C3 120.0(9) . .
C8 C7 C6 121.0(12) . .
C8 C7 H7A 119.5 . .
C6 C7 H7A 119.5 . .
C7 C8 C9 118.8(13) . .
C7 C8 C10 120.6(11) . .
C9 C8 C10 120.6(15) . .
C8 C9 C8 121(2) . 15_775
C8 C9 H9A 119.5 . .
C8 C9 H9A 119.5 15_775 .
O3 C10 O2 113.0(14) . .
O3 C10 C8 127.4(17) . .
O2 C10 C8 119.6(15) . .
O5 C11 O7 123.2(12) . .
O5 C11 C12 125.6(14) . .
O7 C11 C12 111.2(12) . .
C13 C12 C17 119.8(10) . .
C13 C12 C11 121.4(10) . .
C17 C12 C11 118.7(11) . .
C12 C13 C14 119.7(10) . .
C12 C13 H13A 120.1 . .
C14 C13 H13A 120.1 . .
C15 C14 C13 120.3(10) . .
C15 C14 C18 120.6(11) . .
C13 C14 C18 118.9(9) . .
C16 C15 C14 119.7(10) . .
C16 C15 H15A 120.2 . .
C14 C15 H15A 120.2 . .
C15 C16 C17 119.5(10) . .
C15 C16 C19 118.9(10) . .
C17 C16 C19 121.6(9) . .
C16 C17 C12 120.9(10) . .
C16 C17 H17A 119.5 . .
C12 C17 H17A 119.5 . .
O8 C18 O9 124.7(12) . .
O8 C18 C14 116.3(11) . .
O9 C18 C14 119.0(11) . .
C22 C19 C20 122.4(8) . .
C22 C19 C16 118.9(8) . .
C20 C19 C16 118.6(8) . .
C19 C20 N3 125.8(8) . .
C19 C20 C21 123.9(8) . .
N3 C20 C21 109.9(8) . .
C21 C21 C20 107.6(5) 16_565 .
C21 C21 H21A 126.2 16_565 .
C20 C21 H21A 126.2 . .
C19 C22 N4 127.9(8) . .
C19 C22 C23 124.0(8) . .
N4 C22 C23 108.1(8) . .
C23 C23 C22 107.8(5) 10 .
C23 C23 H23A 126.1 10 .
C22 C23 H23A 126.1 . .
C10 O2 Co2 109.8(10) . .
Co2 O4 Co2 147.8(9) 10_556 .
Co2 O4 Co3 105.1(5) 10_556 .
Co2 O4 Co3 105.1(5) . .
C11 O5 Co2 124.1(9) . .
C11 O7 Co3 140.0(9) . .
C18 O8 Co3 136.9(9) . 11_466
C18 O9 Co2 128.3(8) . 4_465
C4 N1 C4 100(2) 2_675 .
C4 N1 Co1 130.2(11) 2_675 .
C4 N1 Co1 130.2(11) . .
C2 N2 C2 101.1(19) . 10
C2 N2 Co1 129.5(10) . .
C2 N2 Co1 129.5(10) 10 .
C20 N3 C20 104.8(10) 16_565 .
C20 N3 Co4 127.6(5) 16_565 .
C20 N3 Co4 127.6(5) . .
C22 N4 C22 108.2(10) . 10
C22 N4 Co4 125.9(5) . .
C22 N4 Co4 125.9(5) 10 .

loop_
_geom_bond_atom_site_label_1
_geom_bond_atom_site_label_2
_geom_bond_distance
_geom_bond_site_symmetry_2
Co1 N1 1.91(3) .
Co1 N1 1.91(3) 9_675
Co1 N2 1.911(19) 9_675
Co1 N2 1.911(18) .
Co2 O2 1.829(11) .
Co2 O5 1.910(10) .
Co2 O9 1.955(9) 3_665
Co2 O4 1.974(5) .
Co3 O7 2.013(9) 10_556
Co3 O7 2.013(9) .
Co3 O8 2.029(8) 12_666
Co3 O8 2.029(8) 3_665
Co3 O4 2.078(16) .
Co3 O6 2.189(11) .
Co4 N3 1.951(11) 10
Co4 N3 1.951(11) .
Co4 N4 2.002(10) .
Co4 N4 2.002(10) 7_455
C1 C1 1.341(19) 10
C1 C2 1.429(16) .
C1 H1A 0.9500 .
C2 C3 1.380(17) .
C2 N2 1.43(2) .
C3 C4 1.403(17) .
C3 C6 1.469(17) .
C4 N1 1.44(2) .
C4 C5 1.462(17) .
C5 C5 1.363(19) 2_675
C5 H5A 0.9500 .
C6 C7 1.368(11) 15_775
C6 C7 1.368(11) .
C7 C8 1.340(14) .
C7 H7A 0.9500 .
C8 C9 1.370(15) .
C8 C10 1.520(13) .
C9 C8 1.370(15) 15_775
C9 H9A 0.9500 .
C10 O3 1.187(17) .
C10 O2 1.291(17) .
C11 O5 1.213(15) .
C11 O7 1.281(15) .
C11 C12 1.511(13) .
C12 C13 1.339(13) .
C12 C17 1.377(11) .
C13 C14 1.393(14) .
C13 H13A 0.9500 .
C14 C15 1.376(11) .
C14 C18 1.482(12) .
C15 C16 1.356(12) .
C15 H15A 0.9500 .
C16 C17 1.375(11) .
C16 C19 1.455(11) .
C17 H17A 0.9500 .
C18 O8 1.210(12) .
C18 O9 1.231(13) .
C19 C22 1.366(11) .
C19 C20 1.369(11) .
C20 N3 1.416(10) .
C20 C21 1.418(11) .
C21 C21 1.384(15) 16_565
C21 H21A 0.9500 .
C22 N4 1.382(10) .
C22 C23 1.418(11) .
C23 C23 1.372(14) 10
C23 H23A 0.9500 .
O4 Co2 1.974(5) 10_556
O8 Co3 2.029(8) 11_466
O9 Co2 1.955(9) 4_465
N1 C4 1.44(2) 2_675
N2 C2 1.43(2) 10
N3 C20 1.416(10) 16_565
N4 C22 1.382(10) 10

loop_
_platon_squeeze_void_nr
_platon_squeeze_void_average_x
_platon_squeeze_void_average_y
_platon_squeeze_void_average_z
_platon_squeeze_void_volume
_platon_squeeze_void_count_electrons
_platon_squeeze_void_content
1 -0.011 -0.004 -0.013 8450 3774 ' '
